data_2101394
loop_
_publ_author_name
'Wojtczak, A.'
'Cody, V.'

_publ_section_title
;
 Structure-activity relationships of inotropic bipyridines:
 crystallographic analysis of four milrinone analogues
;
_journal_issue 6
_journal_name_full 'Acta Crystallographica Section B'
_journal_page_first 981
_journal_page_last 986
_journal_paper_doi 10.1107/S0108768195000395
_journal_volume 51
_journal_year 1995
_chemical_formula_moiety 'C11 H16 Cl1 N3 O3'
_chemical_formula_sum 'C11 H16 Cl N3 O3'
_chemical_formula_weight 273.72
_space_group_IT_number 2
_space_group_name_Hall '-P 1'
_space_group_name_H-M_alt 'P -1'
_symmetry_cell_setting triclinic
_symmetry_space_group_name_Hall '-P 1'
_symmetry_space_group_name_H-M 'P -1'
_cell_angle_alpha 77.20(2)
_cell_angle_beta 87.94(2)
_cell_angle_gamma 83.58(2)
_cell_formula_units_Z 4
_cell_length_a 7.200(2)
_cell_length_b 10.695(2)
_cell_length_c 17.556(4)
_cell_volume 1309.9(5)
_diffrn_radiation_type Mo
_diffrn_radiation_wavelength 0.71073
_exptl_absorpt_coefficient_mu 0.293
_exptl_crystal_density_diffrn 1.388
_exptl_crystal_F_000 576
_cod_data_source_file bk0018.cif
_cod_data_source_block bk0018c
_cod_original_cell_volume 1310.0(7)
_cod_original_formula_sum 'C11 H16 Cl1 N3 O3'
_cod_database_code 2101394

loop_
_space_group_symop_id
_space_group_symop_operation_xyz
1 x,y,z
2 -x,-y,-z

loop_
_atom_site_label
_atom_site_fract_x
_atom_site_fract_y
_atom_site_fract_z
C(1) .2537(4) .1539(3) .0060(2)
C(2) .2045(4) .0560(3) .0656(2)
C(21) .1366(5) .0645(3) .1462(2)
N(3) .2115(4) -.0648(2) .05000(10)
C(4) .2617(4) -.0978(3) -.0190(2)
O(4) .2653(4) -.2118(2) -.02600(10)
C(5) .3086(4) .0050(3) -.0820(2)
N(51) .3625(4) -.0277(2) -.1518(2)
C(6) .3044(5) .1257(3) -.0683(2)
C(1') .2548(4) .2874(3) .0146(2)
C(2') .2048(5) .3901(3) -.0487(2)
C(3') .2126(5) .5153(3) -.0419(2)
N(4') .2668(4) .5401(2) .0253(2)
C(5') .3174(5) .4444(3) .0868(2)
C(6') .3141(5) .3178(3) .0825(2)
C(1A) .2439(4) .8270(3) .4969(2)
C(2A) .2934(4) .9257(3) .4378(2)
C(21A) .3635(5) .9186(3) .3575(2)
N(3A) .2855(4) 1.0459(2) .45390(10)
C(4A) .2335(4) 1.0783(3) .5228(2)
O(4A) .2293(4) 1.1919(2) .53060(10)
C(5A) .1874(4) .9746(3) .5855(2)
N(51A) .1335(4) 1.0058(3) .6559(2)
C(6A) .1914(4) .8542(3) .5711(2)
C(1'A) .2444(4) .6929(3) .4887(2)
C(2'A) .1924(5) .6604(3) .4201(2)
C(3'A) .1924(5) .5329(3) .4169(2)
N(4'A) .2385(4) .4392(2) .4795(2)
C(5'A) .2861(5) .4656(3) .5467(2)
C(6'A) .2914(5) .5918(3) .5525(2)
Cl(1) .6938(2) .29990(10) .22720(10)
Cl(2) .1578(2) .68820(10) .18920(10)
O(W1) .7800(5) .7746(3) .2708(2)
O(W2) .3472(5) .2660(3) .3426(2)
O(W3) .5544(5) .5835(3) .2636(3)
O(W4) .0519(5) .4131(3) .2683(2)
H(21A) .008 .128 .142
H(21B) .110 -.031 .178
H(21C) .241 .100 .175
H(6) .339 .204 -.115
H(2') .160 .371 -.103
H(3') .175 .595 -.091
H(5') .361 .467 .140
H(6') .357 .241 .132
H(21AA) .261 .881 .328
H(21AB) .390 1.013 .326
H(21AC) .493 .854 .362
H(6A) .156 .776 .618
H(2'A) .152 .736 .369
H(3'A) .159 .508 .363
H(5'A) .321 .387 .597
H(6'A) .330 .612 .608
H(N3) .171 -.128 .090
H(N51A) .338 -.107 -.158
H(N51B) .352 .041 -.197
H(N3A) .303 1.108 .414
H(511A) .160 1.084 .661
H(512A) .148 .934 .700
H(W1A) .706 .712 .265
H(W2A) .332 .214 .299
H(W2B) .441 .281 .307
H(W3A) .568 .608 .210
H(W3B) .592 .508 .250
H(W4A) .036 .386 .222
H(W4B) -.058 .386 .254

loop_
_geom_angle_atom_site_label_1
_geom_angle_atom_site_label_2
_geom_angle_atom_site_label_3
_geom_angle
C(2) C(1) C(6) 118.8(3)
C(2) C(1) C(1') 123.1(3)
C(6) C(1) C(1') 118.0(3)
C(1) C(2) N(3) 117.2(3)
C(1) C(2) C(21) 128.0(3)
C(21) C(2) N(3) 114.7(3)
C(2) N(3) C(4) 126.6(3)
N(3) C(4) O(4) 121.0(3)
N(3) C(4) C(5) 116.3(3)
O(4) C(4) C(5) 122.7(3)
C(4) C(5) C(6) 118.6(3)
C(4) C(5) N(51) 116.8(3)
N(51) C(5) C(6) 124.5(3)
C(5) C(6) C(1) 122.4(3)
C(1) C(1') C(2') 119.8(3)
C(1) C(1') C(6') 122.6(3)
C(2') C(1') C(6') 117.5(3)
C(1') C(2') C(3') 120.0(3)
C(2') C(3') N(4') 120.4(3)
C(3') N(4') C(5') 121.3(3)
N(4') C(5') C(6') 120.5(3)
C(1') C(6') C(5') 120.4(3)
(2A) C(1A) C(6A) 118.7(2)
C(2A) C(1A) C(1'A) 123.8(2)
C(6A) C(1A) C(1'A) 117.5(2)
C(1A) C(2A) N(3A) 117.3(2)
C(1A) C(2A) C(21A) 128.1(3)
C(21A) C(2A) N(3A) 114.5(2)
C(2A) N(3A) C(4A) 126.6(2)
N(3A) C(4A) O(4A) 121.1(2)
N(3A) C(4A) C(5A) 116.2(2)
O(4A) C(4A) C(5A) 122.7(2)
C(4A) C(5A) C(6A) 118.6(2)
C(4A) N(5A) N(51A) 117.0(2)
N(51A) C(5A) C(6A) 124.4(2)
C(5A) C(6A) C(1A) 122.5(2)
C(1A) C(1'A) C(2'A) 123.2(3)
C(1A) C(1'A) C(6'A) 119.5(3)
C(2'A) C(1'A) C(6'A) 117.3(3)
C(1'A) C(2'A) C(3'A) 120.1(3)
C(2'A) C(3'A) N(4'A) 120.5(3)
C(3'A) N(4'A) C(5'A) 121.5(3)
N(4'A) C(5'A) C(6'A) 120.2(3)
C(1'A) C(6'A) C(5'A) 120.3(3)

loop_
_geom_bond_atom_site_label_1
_geom_bond_atom_site_label_2
_geom_bond_distance
C(1) C(2) 1.374(4)
C(1) C(6) 1.428(4)
C(1) C(1') 1.470(4)
C(2) N(3) 1.374(4)
C(2) C(21) 1.500(5)
N(3) C(4) 1.360(4)
C(4) C(5) 1.437(4)
C(4) O(4) 1.250(4)
C(5) C(6) 1.362(4)
C(5) N(51) 1.379(4)
C(1') C(2') 1.404(4)
C(1') C(6') 1.396(5)
C(2') C(3') 1.378(5)
C(3') N(4') 1.345(5)
N(4') C(5') 1.342(4)
C(5') C(6') 1.376(5)
C(1A) C(2A) 1.375(4)
C(1A) C(6A) 1.425(4)
C(1A) C(1'A) 1.473(4)
C(2A) N(3A) 1.370(4)
C(2A) C(21A) 1.496(5)
N(3A) C(4A) 1.361(4)
C(4A) C(5A) 1.437(4)
C(4A) O(4A) 1.249(4)
C(5A) C(6A) 1.363(4)
C(5A) N(51A) 1.382(4)
C(1'A) C(2'A) 1.400(5)
C(1'A) C(6'A) 1.396(4)
C(2'A) C(3'A) 1.377(5)
C(3'A) N(4'A) 1.336(4)
N(4'A) C(5'A) 1.337(5)
C(5'A) C(6'A) 1.381(5)
